data_1556211
loop_
_publ_author_name
'Meninno, Sara'
'Croce, Gianluca'
'Lattanzi, Alessandra'

_publ_section_title
;
 Asymmetric synthesis of trisubstituted tetrahydrothiophenes bearing a
 quaternary stereocenter via double Michael reaction involving dynamic
 kinetic resolution.
;
_journal_issue 13
_journal_name_full 'Organic letters'
_journal_page_first 3436
_journal_page_last 3439
_journal_paper_doi 10.1021/ol4014975
_journal_volume 15
_journal_year 2013
_chemical_absolute_configuration ad
_chemical_formula_moiety 'C24 H24 N2 O5 S'
_chemical_formula_sum 'C24 H24 N2 O5 S'
_chemical_formula_weight 452.51
_space_group_IT_number 4
_space_group_name_Hall 'P 2yb'
_space_group_name_H-M_alt 'P 1 21 1'
_symmetry_cell_setting monoclinic
_symmetry_space_group_name_H-M 'P 1 21 1'
_atom_sites_solution_hydrogens geom
_atom_sites_solution_primary direct
_atom_sites_solution_secondary difmap
_audit_creation_method SHELXL-97
_audit_update_record
;
2012-12-18 # Formatted by publCIF
;
_cell_angle_alpha 90.00
_cell_angle_beta 90.667(6)
_cell_angle_gamma 90.00
_cell_formula_units_Z 2
_cell_length_a 10.1070(6)
_cell_length_b 6.8488(5)
_cell_length_c 16.9251(12)
_cell_measurement_reflns_used 15078
_cell_measurement_temperature 293(2)
_cell_measurement_theta_max 28.2988
_cell_measurement_theta_min 4.1115
_cell_volume 1171.49(14)
_computing_structure_refinement 'SHELXL-97 (Sheldrick, 1997)'
_diffrn_ambient_temperature 293(2)
_diffrn_measured_fraction_theta_full 0.994
_diffrn_measured_fraction_theta_max 0.962
_diffrn_radiation_monochromator graphite
_diffrn_radiation_source 'fine-focus sealed tube'
_diffrn_radiation_type MoK\a
_diffrn_radiation_wavelength 0.71073
_diffrn_reflns_av_R_equivalents 0.0999
_diffrn_reflns_av_sigmaI/netI 0.0724
_diffrn_reflns_limit_h_max 13
_diffrn_reflns_limit_h_min -13
_diffrn_reflns_limit_k_max 8
_diffrn_reflns_limit_k_min -9
_diffrn_reflns_limit_l_max 22
_diffrn_reflns_limit_l_min -22
_diffrn_reflns_number 48340
_diffrn_reflns_theta_full 25.00
_diffrn_reflns_theta_max 28.22
_diffrn_reflns_theta_min 4.12
_exptl_absorpt_coefficient_mu 0.175
_exptl_absorpt_correction_T_max 1.00000
_exptl_absorpt_correction_T_min 0.97832
_exptl_absorpt_correction_type multi-scan
_exptl_absorpt_process_details
;
CrysAlisPro, Oxford Diffraction Ltd.,
Version 1.171.34.44 (release 25-10-2010 CrysAlis171 .NET)
(compiled Oct 25 2010,18:11:34)
Empirical absorption correction using spherical harmonics,
 implemented in SCALE3 ABSPACK scaling algorithm.
;
_exptl_crystal_colour colourless
_exptl_crystal_density_diffrn 1.283
_exptl_crystal_density_method 'not measured'
_exptl_crystal_description prism
_exptl_crystal_F_000 476
_exptl_crystal_size_max 0.6
_exptl_crystal_size_mid 0.4
_exptl_crystal_size_min 0.2
_refine_diff_density_max 0.152
_refine_diff_density_min -0.177
_refine_diff_density_rms 0.033
_refine_ls_abs_structure_details 'Flack H D (1983), Acta Cryst. A39, 876-881'
_refine_ls_abs_structure_Flack 0.08(8)
_refine_ls_extinction_method none
_refine_ls_goodness_of_fit_ref 0.975
_refine_ls_hydrogen_treatment constr
_refine_ls_matrix_type full
_refine_ls_number_parameters 289
_refine_ls_number_reflns 5483
_refine_ls_number_restraints 1
_refine_ls_restrained_S_all 0.974
_refine_ls_R_factor_all 0.1119
_refine_ls_R_factor_gt 0.0514
_refine_ls_shift/su_max 0.006
_refine_ls_shift/su_mean 0.001
_refine_ls_structure_factor_coef Fsqd
_refine_ls_weighting_details 'calc w=1/[\s^2^(Fo^2^)+(0.0450P)^2^+0.0000P] where P=(Fo^2^+2Fc^2^)/3'
_refine_ls_weighting_scheme calc
_refine_ls_wR_factor_gt 0.0865
_refine_ls_wR_factor_ref 0.1025
_reflns_number_gt 3233
_reflns_number_total 5483
_reflns_threshold_expression >2sigma(I)
_cod_data_source_file ol4014975_si_001.cif
_cod_data_source_block start
_cod_original_sg_symbol_H-M 'P 21'
_cod_database_code 1556211
_cell_oxdiff_length_a 10.1033(4)
_cell_oxdiff_length_b 6.8432(3)
_cell_oxdiff_length_c 16.9077(7)
_cell_oxdiff_angle_alpha 89.993(3)
_cell_oxdiff_angle_beta 90.682(3)
_cell_oxdiff_angle_gamma 89.985(4)
_cell_oxdiff_volume 1168.90(9)
_cell_oxdiff_measurement_reflns_used 15078

loop_
_symmetry_equiv_pos_as_xyz
'x, y, z'
'-x, y+1/2, -z'

loop_
_atom_site_label
_atom_site_type_symbol
_atom_site_fract_x
_atom_site_fract_y
_atom_site_fract_z
_atom_site_U_iso_or_equiv
_atom_site_adp_type
_atom_site_occupancy
_atom_site_symmetry_multiplicity
_atom_site_calc_flag
_atom_site_refinement_flags
S001 S 0.06217(7) 0.08173(12) 0.94394(4) 0.0549(2) Uani 1 1 d .
O3 O -0.03159(19) 0.5555(3) 0.77523(11) 0.0646(6) Uani 1 1 d .
O4 O -0.35752(17) 0.4098(3) 0.73521(11) 0.0690(6) Uani 1 1 d .
O5 O -0.2257(2) 0.2067(4) 0.66857(14) 0.0856(7) Uani 1 1 d .
N1 N 0.5787(3) 0.6938(5) 0.91351(16) 0.0625(7) Uani 1 1 d .
O1 O 0.6792(2) 0.5997(4) 0.92525(14) 0.0840(7) Uani 1 1 d .
O2 O 0.5766(2) 0.8720(4) 0.90567(16) 0.0907(8) Uani 1 1 d .
N008 N 0.2341(2) 0.0089(4) 0.74643(15) 0.0675(7) Uani 1 1 d .
C009 C 0.3321(2) 0.2954(4) 0.89437(15) 0.0453(6) Uani 1 1 d .
H009 H 0.3311 0.1603 0.8888 0.054 Uiso 1 1 calc R
C010 C 0.4519(2) 0.3908(4) 0.90206(16) 0.0486(7) Uani 1 1 d .
H010 H 0.5310 0.3215 0.9025 0.058 Uiso 1 1 calc R
C011 C 0.3370(3) 0.6934(4) 0.9127(2) 0.0611(8) Uani 1 1 d .
H011 H 0.3386 0.8279 0.9201 0.073 Uiso 1 1 calc R
C012 C 0.4514(2) 0.5902(5) 0.90899(14) 0.0425(6) Uani 1 1 d .
C013 C 0.2135(2) 0.3962(3) 0.89478(14) 0.0353(5) Uani 1 1 d .
C014 C 0.2183(2) 0.5948(4) 0.90533(17) 0.0540(7) Uani 1 1 d .
H014 H 0.1395 0.6648 0.9076 0.065 Uiso 1 1 calc R
C015 C 0.0451(2) 0.2328(4) 0.79801(15) 0.0400(6) Uani 1 1 d .
C016 C 0.0747(2) 0.4303(4) 0.66352(17) 0.0492(7) Uani 1 1 d .
C017 C 0.0802(2) 0.2987(4) 0.88365(14) 0.0387(6) Uani 1 1 d .
H017 H 0.0124 0.3921 0.9001 0.046 Uiso 1 1 calc R
C018 C -0.2113(2) 0.2169(4) 0.80922(16) 0.0516(7) Uani 1 1 d .
H01A H -0.2776 0.1381 0.8352 0.062 Uiso 1 1 calc R
H01B H -0.1973 0.3333 0.8409 0.062 Uiso 1 1 calc R
C020 C 0.0237(2) 0.4181(4) 0.74578(17) 0.0465(7) Uani 1 1 d .
C021 C -0.2635(3) 0.2763(5) 0.72904(18) 0.0552(7) Uani 1 1 d .
C022 C 0.0736(3) 0.2744(5) 0.61139(18) 0.0599(8) Uani 1 1 d .
H022 H 0.0432 0.1531 0.6279 0.072 Uiso 1 1 calc R
C023 C -0.0820(2) 0.1017(4) 0.80631(17) 0.0483(6) Uani 1 1 d .
H023 H -0.0866 0.0141 0.7606 0.058 Uiso 1 1 calc R
C024 C 0.1641(4) 0.4735(9) 0.5113(2) 0.0932(14) Uani 1 1 d .
H024 H 0.1946 0.4880 0.4600 0.112 Uiso 1 1 calc R
C025 C 0.1172(3) 0.2982(7) 0.5354(2) 0.0816(11) Uani 1 1 d .
H025 H 0.1145 0.1936 0.5004 0.098 Uiso 1 1 calc R
C026 C 0.1204(3) 0.6093(5) 0.6385(2) 0.0711(9) Uani 1 1 d .
H026 H 0.1201 0.7159 0.6726 0.085 Uiso 1 1 calc R
C027 C -0.4269(3) 0.4892(6) 0.6647(2) 0.0870(12) Uani 1 1 d .
C028 C 0.1669(4) 0.6291(7) 0.5619(3) 0.0950(14) Uani 1 1 d .
H028 H 0.1999 0.7486 0.5451 0.114 Uiso 1 1 calc R
C029 C -0.0621(3) -0.0231(4) 0.8803(2) 0.0687(9) Uani 1 1 d .
H02A H -0.0355 -0.1538 0.8651 0.082 Uiso 1 1 calc R
H02B H -0.1449 -0.0328 0.9084 0.082 Uiso 1 1 calc R
C030 C -0.3278(4) 0.5842(9) 0.6110(3) 0.1396(19) Uani 1 1 d .
H03A H -0.2701 0.4864 0.5900 0.209 Uiso 1 1 calc R
H03B H -0.2767 0.6779 0.6405 0.209 Uiso 1 1 calc R
H03C H -0.3736 0.6489 0.5685 0.209 Uiso 1 1 calc R
C031 C -0.5194(5) 0.6399(8) 0.6997(3) 0.147(2) Uani 1 1 d .
H03D H -0.5811 0.5762 0.7338 0.221 Uiso 1 1 calc R
H03E H -0.5667 0.7054 0.6580 0.221 Uiso 1 1 calc R
H03F H -0.4688 0.7335 0.7296 0.221 Uiso 1 1 calc R
C032 C -0.5022(4) 0.3266(9) 0.6247(3) 0.149(2) Uani 1 1 d .
H03G H -0.5646 0.2721 0.6609 0.223 Uiso 1 1 calc R
H03H H -0.4415 0.2270 0.6084 0.223 Uiso 1 1 calc R
H03I H -0.5486 0.3770 0.5793 0.223 Uiso 1 1 calc R
C100 C 0.1521(2) 0.1074(4) 0.76869(15) 0.0470(6) Uani 1 1 d .

loop_
_atom_site_aniso_label
_atom_site_aniso_U_11
_atom_site_aniso_U_22
_atom_site_aniso_U_33
_atom_site_aniso_U_23
_atom_site_aniso_U_13
_atom_site_aniso_U_12
S001 0.0556(4) 0.0574(4) 0.0518(4) 0.0038(4) 0.0074(3) -0.0141(4)
O3 0.0795(13) 0.0481(12) 0.0661(13) -0.0115(11) -0.0026(10) 0.0224(11)
O4 0.0475(11) 0.1048(16) 0.0547(13) 0.0144(13) 0.0041(9) 0.0263(12)
O5 0.0661(14) 0.137(2) 0.0541(14) -0.0192(15) -0.0036(12) 0.0222(14)
N1 0.0516(17) 0.074(2) 0.0617(17) -0.0068(14) 0.0004(13) -0.0188(14)
O1 0.0456(12) 0.1039(17) 0.1024(18) -0.0284(18) -0.0059(11) -0.0119(15)
O2 0.0898(17) 0.0709(17) 0.111(2) 0.0155(15) -0.0086(15) -0.0395(14)
N008 0.0611(16) 0.0673(17) 0.0743(18) -0.0175(14) 0.0101(13) 0.0190(13)
C009 0.0453(15) 0.0355(14) 0.0549(18) -0.0041(13) -0.0029(12) 0.0040(12)
C010 0.0344(14) 0.0539(18) 0.0575(19) -0.0074(14) -0.0022(12) 0.0056(13)
C011 0.0590(19) 0.0310(15) 0.093(2) 0.0012(15) -0.0141(17) -0.0044(14)
C012 0.0399(13) 0.0442(15) 0.0433(14) -0.0018(15) -0.0023(10) -0.0078(13)
C013 0.0365(13) 0.0309(13) 0.0385(15) -0.0035(12) 0.0051(11) -0.0014(11)
C014 0.0438(15) 0.0386(16) 0.079(2) -0.0063(18) -0.0070(13) 0.0077(14)
C015 0.0331(13) 0.0405(14) 0.0463(16) -0.0111(12) 0.0001(11) 0.0041(11)
C016 0.0405(15) 0.0570(18) 0.0499(17) 0.0009(14) -0.0088(13) 0.0017(13)
C017 0.0352(13) 0.0381(13) 0.0430(16) -0.0063(12) 0.0058(11) 0.0003(11)
C018 0.0391(14) 0.0662(19) 0.0497(17) -0.0029(15) 0.0020(13) 0.0061(13)
C020 0.0391(14) 0.0454(16) 0.0547(18) -0.0076(14) -0.0089(13) -0.0012(13)
C021 0.0357(15) 0.080(2) 0.0497(19) -0.0012(17) 0.0012(13) -0.0014(15)
C022 0.0504(17) 0.077(2) 0.0519(19) -0.0092(17) 0.0048(14) -0.0059(15)
C023 0.0368(13) 0.0474(15) 0.0607(17) -0.0137(16) -0.0019(11) 0.0037(13)
C024 0.074(3) 0.149(4) 0.056(2) 0.032(3) 0.0072(19) 0.024(3)
C025 0.064(2) 0.128(3) 0.052(2) -0.002(2) 0.0015(17) 0.007(2)
C026 0.0647(18) 0.066(2) 0.082(2) 0.017(2) -0.0081(17) -0.0022(17)
C027 0.063(2) 0.139(3) 0.058(2) 0.027(2) -0.0049(18) 0.025(2)
C028 0.078(2) 0.107(4) 0.099(3) 0.053(3) 0.008(2) 0.004(2)
C029 0.0535(18) 0.0475(17) 0.105(3) 0.0118(18) -0.0208(17) -0.0051(14)
C030 0.122(3) 0.191(5) 0.106(3) 0.078(4) 0.020(3) 0.018(4)
C031 0.136(4) 0.212(6) 0.094(3) 0.027(3) -0.007(3) 0.108(4)
C032 0.093(3) 0.215(6) 0.136(4) 0.009(4) -0.062(3) 0.006(4)
C100 0.0427(14) 0.0529(17) 0.0454(15) -0.0096(15) 0.0020(12) 0.0034(14)

loop_
_atom_type_symbol
_atom_type_description
_atom_type_scat_dispersion_real
_atom_type_scat_dispersion_imag
_atom_type_scat_source
C C 0.0033 0.0016 'International Tables Vol C Tables 4.2.6.8 and 6.1.1.4'
N N 0.0061 0.0033 'International Tables Vol C Tables 4.2.6.8 and 6.1.1.4'
O O 0.0106 0.0060 'International Tables Vol C Tables 4.2.6.8 and 6.1.1.4'
S S 0.1246 0.1234 'International Tables Vol C Tables 4.2.6.8 and 6.1.1.4'
H H 0.0000 0.0000 'International Tables Vol C Tables 4.2.6.8 and 6.1.1.4'

loop_
_geom_angle_atom_site_label_1
_geom_angle_atom_site_label_2
_geom_angle_atom_site_label_3
_geom_angle
C029 S001 C017 93.68(13)
C021 O4 C027 121.6(3)
O1 N1 O2 123.9(3)
O1 N1 C012 118.8(3)
O2 N1 C012 117.4(3)
C010 C009 C013 121.5(2)
C012 C010 C009 118.4(2)
C012 C011 C014 118.8(3)
C011 C012 C010 121.8(2)
C011 C012 N1 119.5(3)
C010 C012 N1 118.8(3)
C014 C013 C009 117.8(2)
C014 C013 C017 118.9(2)
C009 C013 C017 123.3(2)
C013 C014 C011 121.7(2)
C100 C015 C017 108.82(19)
C100 C015 C020 112.4(2)
C017 C015 C020 108.72(19)
C100 C015 C023 107.5(2)
C017 C015 C023 105.1(2)
C020 C015 C023 114.00(19)
C026 C016 C022 119.4(3)
C026 C016 C020 117.2(3)
C022 C016 C020 123.4(3)
C013 C017 C015 115.91(19)
C013 C017 S001 112.75(17)
C015 C017 S001 105.29(16)
C021 C018 C023 113.6(2)
O3 C020 C016 120.6(3)
O3 C020 C015 117.5(2)
C016 C020 C015 121.8(2)
O5 C021 O4 125.4(3)
O5 C021 C018 123.5(3)
O4 C021 C018 111.1(3)
C025 C022 C016 120.3(4)
C029 C023 C018 111.6(2)
C029 C023 C015 107.0(2)
C018 C023 C015 114.0(2)
C025 C024 C028 120.4(4)
C024 C025 C022 120.3(4)
C016 C026 C028 119.4(4)
O4 C027 C030 109.4(3)
O4 C027 C032 108.8(3)
C030 C027 C032 112.6(4)
O4 C027 C031 102.8(3)
C030 C027 C031 111.0(4)
C032 C027 C031 111.6(4)
C024 C028 C026 120.2(4)
C023 C029 S001 110.65(19)
N008 C100 C015 179.3(3)

loop_
_geom_bond_atom_site_label_1
_geom_bond_atom_site_label_2
_geom_bond_distance
S001 C029 1.795(3)
S001 C017 1.813(3)
O3 C020 1.205(3)
O4 C021 1.324(3)
O4 C027 1.481(4)
O5 C021 1.196(3)
N1 O1 1.217(3)
N1 O2 1.228(3)
N1 C012 1.470(4)
N008 C100 1.137(3)
C009 C010 1.381(3)
C009 C013 1.383(3)
C010 C012 1.371(4)
C011 C012 1.357(4)
C011 C014 1.382(4)
C013 C014 1.373(4)
C013 C017 1.514(3)
C015 C100 1.472(3)
C015 C017 1.555(3)
C015 C020 1.560(4)
C015 C023 1.575(3)
C016 C026 1.378(4)
C016 C022 1.385(4)
C016 C020 1.493(4)
C018 C021 1.506(4)
C018 C023 1.527(3)
C022 C025 1.374(4)
C023 C029 1.527(4)
C024 C025 1.356(5)
C024 C028 1.368(5)
C026 C028 1.391(5)
C027 C030 1.507(5)
C027 C032 1.505(6)
C027 C031 1.518(5)
